data_4302332
loop_
_publ_author_name
'Berenguer, Jes\'us R'
'Gil, Bel\'en'
'Fern\'andez, Julio'
'Forni\'es, Juan'
'Lalinde, Elena'

_publ_section_title
;
 Self-Assembly of Luminescent Alkynyl-Based Platinum--Cadmium Complexes
 Containing Auxiliary Diimine or Terpyridine Ligands
;
_journal_coden_ASTM INOCAJ
_journal_issue 12
_journal_name_full 'Inorganic chemistry'
_journal_page_first 5250
_journal_page_last 5262
_journal_paper_doi 10.1021/ic9002109
_journal_volume 48
_journal_year 2009
_chemical_absolute_configuration ad
_chemical_formula_sum 'C56 H42 Cd F10 N4 O2 Pt'
_chemical_formula_weight 1300.43
_chemical_name_common jfk53
_space_group_IT_number 9
_symmetry_cell_setting monoclinic
_symmetry_space_group_name_Hall 'C -2yc'
_symmetry_space_group_name_H-M 'C 1 c 1'
_atom_sites_solution_hydrogens geom
_atom_sites_solution_primary direct
_atom_sites_solution_secondary difmap
_audit_conform_dict_location ftp://ftp.iucr.org/pub/cif_core.dic
_audit_conform_dict_name cif_core.dic
_audit_conform_dict_version 2.4
_audit_creation_date 2009-03-17T16:33:38-00:00
_audit_creation_method 'WinGX routine CIF_UPDATE'
_cell_angle_alpha 90
_cell_angle_beta 107.598(2)
_cell_angle_gamma 90
_cell_formula_units_Z 4
_cell_length_a 16.9220(3)
_cell_length_b 25.2140(6)
_cell_length_c 13.8280(3)
_cell_measurement_reflns_used 63273
_cell_measurement_temperature 223.0(10)
_cell_volume 5623.9(2)
_computing_cell_refinement 'HKL Scalepack (Otwinowski & Minor 1997)'
_computing_data_collection 'Collect (Nonius BV, 1997-2000)'
_computing_data_reduction 'HKL Denzo and Scalepack (Otwinowski & Minor 1997)'
_computing_structure_refinement 'SHELXL-97 (Sheldrick, 1997)'
_computing_structure_solution 'SHELXS-97 (Sheldrick, 1990)'
_diffrn_ambient_temperature 223.0(10)
_diffrn_detector_area_resol_mean 9
_diffrn_measured_fraction_theta_full 0.994
_diffrn_measured_fraction_theta_max 0.994
_diffrn_measurement_device '95mm CCD camera on \k-goniostat'
_diffrn_measurement_device_type KappaCCD
_diffrn_measurement_method CCD
_diffrn_orient_matrix_type 'by Nonius Collect from scalepack cell'
_diffrn_orient_matrix_UB_11 -0.0047292
_diffrn_orient_matrix_UB_12 0.0142293
_diffrn_orient_matrix_UB_13 0.0655249
_diffrn_orient_matrix_UB_21 -0.0549763
_diffrn_orient_matrix_UB_22 0.0159506
_diffrn_orient_matrix_UB_23 -0.036814
_diffrn_orient_matrix_UB_31 -0.0282636
_diffrn_orient_matrix_UB_32 -0.0334069
_diffrn_orient_matrix_UB_33 0.0103322
_diffrn_radiation_monochromator graphite
_diffrn_radiation_type MoK\a
_diffrn_radiation_wavelength 0.71073
_diffrn_reflns_av_unetI/netI 0.0468
_diffrn_reflns_limit_h_max 21
_diffrn_reflns_limit_h_min -21
_diffrn_reflns_limit_k_max 31
_diffrn_reflns_limit_k_min 0
_diffrn_reflns_limit_l_max 17
_diffrn_reflns_limit_l_min -17
_diffrn_reflns_number 10995
_diffrn_reflns_theta_full 26.37
_diffrn_reflns_theta_max 26.37
_diffrn_reflns_theta_min 3.49
_exptl_absorpt_coefficient_mu 2.938
_exptl_absorpt_correction_T_max 0.759
_exptl_absorpt_correction_T_min 0.582
_exptl_absorpt_correction_type multi-scan
_exptl_absorpt_process_details
;
        multi-scan from symmetry-related measurements
 Sortav (Blessing 1995)
;
_exptl_crystal_colour pale-yellow
_exptl_crystal_density_diffrn 1.536
_exptl_crystal_density_method 'not measured'
_exptl_crystal_description block
_exptl_crystal_F_000 2552
_exptl_crystal_size_max 0.3
_exptl_crystal_size_mid 0.15
_exptl_crystal_size_min 0.1
_platon_squeeze_details
;
platon (Spek 1995)
;
_refine_diff_density_max 1.214
_refine_diff_density_min -1.039
_refine_diff_density_rms 0.109
_refine_ls_abs_structure_details 'Flack H D (1983), Acta Cryst. A39, 876-881'
_refine_ls_abs_structure_Flack 0.249(6)
_refine_ls_extinction_method none
_refine_ls_goodness_of_fit_ref 1.066
_refine_ls_hydrogen_treatment constr
_refine_ls_matrix_type full
_refine_ls_number_parameters 636
_refine_ls_number_reflns 10995
_refine_ls_number_restraints 2
_refine_ls_restrained_S_all 1.066
_refine_ls_R_factor_all 0.0467
_refine_ls_R_factor_gt 0.042
_refine_ls_shift/su_max 0.002
_refine_ls_shift/su_mean 0
_refine_ls_structure_factor_coef Fsqd
_refine_ls_weighting_details 'calc w=1/[\s^2^(Fo^2^)+(0.0724P)^2^+8.5468P] where P=(Fo^2^+2Fc^2^)/3'
_refine_ls_weighting_scheme calc
_refine_ls_wR_factor_gt 0.1128
_refine_ls_wR_factor_ref 0.1156
_reflns_number_gt 10145
_reflns_number_total 10995
_reflns_threshold_expression >2sigma(I)
_cod_duplicate_entry 4338563
_cod_data_source_file ic9002109_si_002_6.cif
_cod_data_source_block 6b_2acetone
_cod_original_sg_symbol_H-M 'C c'
_cod_database_code 4302332

loop_
_symmetry_equiv_pos_as_xyz
'x, y, z'
'x, -y, z+1/2'
'x+1/2, y+1/2, z'
'x+1/2, -y+1/2, z+1/2'

loop_
_atom_site_label
_atom_site_type_symbol
_atom_site_fract_x
_atom_site_fract_y
_atom_site_fract_z
_atom_site_U_iso_or_equiv
_atom_site_adp_type
_atom_site_occupancy
_atom_site_symmetry_multiplicity
_atom_site_calc_flag
_atom_site_refinement_flags
_atom_site_disorder_assembly
_atom_site_disorder_group
Pt1 Pt 0.993833(18) 0.849730(9) 0.999926(18) 0.03866(8) Uani 1 1 d . . .
Cd1 Cd 0.99716(3) 0.875410(18) 1.20503(4) 0.03963(12) Uani 1 1 d . . .
C1 C 0.8940(6) 0.8512(3) 1.0524(8) 0.040(2) Uani 1 1 d . . .
C2 C 0.8315(7) 0.8452(4) 1.0800(8) 0.048(2) Uani 1 1 d . . .
C3 C 0.7610(6) 0.8374(4) 1.1112(7) 0.048(2) Uani 1 1 d . . .
C4 C 0.6919(6) 0.8722(4) 1.0812(8) 0.060(2) Uani 1 1 d . . .
H4 H 0.6939 0.9011 1.0403 0.072 Uiso 1 1 calc R . .
C5 C 0.6213(8) 0.8643(6) 1.1111(12) 0.080(4) Uani 1 1 d . . .
H5 H 0.5765 0.8874 1.091 0.096 Uiso 1 1 calc R . .
C6 C 0.6198(8) 0.8196(6) 1.1735(9) 0.079(4) Uani 1 1 d . . .
C7 C 0.6851(7) 0.7871(5) 1.2019(8) 0.073(3) Uani 1 1 d . . .
H7 H 0.6838 0.7586 1.2443 0.088 Uiso 1 1 calc R . .
C8 C 0.7554(6) 0.7945(4) 1.1700(7) 0.058(2) Uani 1 1 d . . .
H8 H 0.7986 0.7701 1.1886 0.07 Uiso 1 1 calc R . .
C9 C 0.5474(9) 0.8107(9) 1.2124(12) 0.124(7) Uani 1 1 d . . .
H9A H 0.5546 0.778 1.2493 0.186 Uiso 1 1 calc R . .
H9B H 0.4974 0.8092 1.1563 0.186 Uiso 1 1 calc R . .
H9C H 0.5437 0.8394 1.2564 0.186 Uiso 1 1 calc R . .
C10 C 1.0885(7) 0.8436(4) 0.9453(9) 0.050(2) Uani 1 1 d . . .
C11 C 1.1481(7) 0.8429(3) 0.9123(8) 0.043(2) Uani 1 1 d . . .
C12 C 1.2238(7) 0.8437(3) 0.8828(9) 0.047(2) Uani 1 1 d . . .
C13 C 1.3008(7) 0.8376(6) 0.9500(9) 0.080(3) Uani 1 1 d . . .
H13 H 1.3063 0.832 1.0182 0.096 Uiso 1 1 calc R . .
C14 C 1.3703(8) 0.8396(7) 0.9189(13) 0.094(5) Uani 1 1 d . . .
H14 H 1.4217 0.8351 0.9674 0.112 Uiso 1 1 calc R . .
C15 C 1.3682(7) 0.8476(4) 0.8223(9) 0.065(3) Uani 1 1 d . . .
C16 C 1.2932(8) 0.8545(5) 0.7548(10) 0.077(3) Uani 1 1 d . . .
H16 H 1.2896 0.8603 0.6872 0.093 Uiso 1 1 calc R . .
C17 C 1.2212(7) 0.8532(5) 0.7821(9) 0.072(3) Uani 1 1 d . . .
H17 H 1.1704 0.8587 0.7331 0.086 Uiso 1 1 calc R . .
C18 C 1.4486(10) 0.8492(6) 0.7942(15) 0.101(5) Uani 1 1 d . . .
H18A H 1.475 0.8151 0.8066 0.152 Uiso 1 1 calc R . .
H18B H 1.4849 0.8754 0.8347 0.152 Uiso 1 1 calc R . .
H18C H 1.4366 0.858 0.7237 0.152 Uiso 1 1 calc R . .
C19 C 1.0364(5) 0.9262(3) 1.0416(6) 0.0472(17) Uani 1 1 d . . .
C20 C 1.1168(7) 0.9404(4) 1.0923(7) 0.059(2) Uani 1 1 d . . .
C21 C 1.1461(9) 0.9924(5) 1.1072(8) 0.083(4) Uani 1 1 d . . .
C22 C 1.0862(13) 1.0334(4) 1.0652(9) 0.104(6) Uani 1 1 d . . .
C23 C 1.0033(14) 1.0202(4) 1.0119(11) 0.094(4) Uani 1 1 d . . .
C24 C 0.9822(7) 0.9690(3) 1.0031(8) 0.052(2) Uani 1 1 d . . .
C25 C 0.9491(5) 0.7772(3) 0.9398(5) 0.0416(15) Uani 1 1 d . . .
C26 C 0.9213(5) 0.7684(3) 0.8363(6) 0.0464(17) Uani 1 1 d . . .
C27 C 0.8849(5) 0.7227(4) 0.7896(6) 0.0527(19) Uani 1 1 d . . .
C28 C 0.8745(6) 0.6806(4) 0.8506(8) 0.059(2) Uani 1 1 d . . .
C29 C 0.9000(6) 0.6871(3) 0.9540(8) 0.060(2) Uani 1 1 d . . .
C30 C 0.9373(5) 0.7340(3) 0.9957(7) 0.0515(19) Uani 1 1 d . . .
C31 C 0.8655(5) 0.9743(4) 1.1645(7) 0.0487(19) Uani 1 1 d . . .
H31 H 0.8301 0.9476 1.1303 0.058 Uiso 1 1 calc R . .
C32 C 0.8348(7) 1.0239(4) 1.1598(7) 0.064(2) Uani 1 1 d . . .
H32 H 0.7794 1.0309 1.1257 0.077 Uiso 1 1 calc R . .
C33 C 0.8892(6) 1.0649(4) 1.2082(7) 0.055(2) Uani 1 1 d . . .
H33 H 0.8713 1.0999 1.2055 0.066 Uiso 1 1 calc R . .
C34 C 0.9696(6) 1.0511(3) 1.2595(6) 0.0514(19) Uani 1 1 d . . .
H34 H 1.0066 1.077 1.2938 0.062 Uiso 1 1 calc R . .
C35 C 0.9956(6) 0.9998(4) 1.2606(7) 0.0415(15) Uani 1 1 d . . .
C36 C 1.0830(5) 0.9836(3) 1.3134(5) 0.0376(14) Uani 1 1 d . . .
C37 C 1.1432(5) 1.0211(3) 1.3620(6) 0.0446(18) Uani 1 1 d . . .
H37 H 1.1297 1.0568 1.3624 0.054 Uiso 1 1 calc R . .
C38 C 1.2222(5) 1.0040(4) 1.4086(7) 0.060(2) Uani 1 1 d . . .
H38 H 1.2635 1.0284 1.4386 0.072 Uiso 1 1 calc R . .
C39 C 1.2409(6) 0.9501(4) 1.4112(7) 0.060(2) Uani 1 1 d . . .
H39 H 1.2933 0.9376 1.4468 0.072 Uiso 1 1 calc R . .
C40 C 1.1801(5) 0.9168(3) 1.3602(6) 0.0490(18) Uani 1 1 d . . .
H40 H 1.1935 0.8812 1.3573 0.059 Uiso 1 1 calc R . .
C41 C 0.8960(7) 0.8506(3) 1.3674(9) 0.061(2) Uani 1 1 d . . .
H41 H 0.8577 0.8739 1.3263 0.073 Uiso 1 1 calc R . .
C42 C 0.8832(8) 0.8334(5) 1.4563(10) 0.077(3) Uani 1 1 d . . .
H42 H 0.8357 0.8428 1.4729 0.092 Uiso 1 1 calc R . .
C43 C 0.9424(13) 0.8024(6) 1.5183(12) 0.123(6) Uani 1 1 d . . .
H43 H 0.938 0.7937 1.5818 0.147 Uiso 1 1 calc R . .
C44 C 1.0109(10) 0.7828(6) 1.4906(11) 0.101(5) Uani 1 1 d . . .
H44 H 1.0492 0.7595 1.532 0.121 Uiso 1 1 calc R . .
C45 C 1.0180(6) 0.8006(4) 1.3954(6) 0.055(2) Uani 1 1 d . . .
C46 C 1.0827(5) 0.7816(3) 1.3542(6) 0.0493(18) Uani 1 1 d . . .
C47 C 1.1354(7) 0.7417(4) 1.4009(8) 0.071(3) Uani 1 1 d . . .
H47 H 1.1329 0.7274 1.4619 0.085 Uiso 1 1 calc R . .
C48 C 1.1936(7) 0.7228(4) 1.3543(9) 0.073(3) Uani 1 1 d . . .
H48 H 1.2315 0.6966 1.3849 0.088 Uiso 1 1 calc R . .
C49 C 1.1928(6) 0.7442(4) 1.2633(7) 0.058(2) Uani 1 1 d . . .
H49 H 1.2288 0.7314 1.2296 0.069 Uiso 1 1 calc R . .
C50 C 1.1389(5) 0.7848(3) 1.2213(6) 0.0516(18) Uani 1 1 d . . .
H50 H 1.1394 0.7995 1.1598 0.062 Uiso 1 1 calc R . .
F1 F 1.1743(3) 0.9038(3) 1.1340(4) 0.0702(15) Uani 1 1 d . . .
F2 F 1.2221(6) 1.0059(4) 1.1548(6) 0.115(3) Uani 1 1 d . . .
F3 F 1.1169(9) 1.0838(3) 1.0785(6) 0.147(5) Uani 1 1 d . . .
F4 F 0.9547(7) 1.0605(2) 0.9775(6) 0.119(3) Uani 1 1 d . . .
F5 F 0.9037(4) 0.9610(2) 0.9532(5) 0.0755(17) Uani 1 1 d . . .
F6 F 0.9275(4) 0.8078(2) 0.7715(4) 0.0654(14) Uani 1 1 d . . .
F7 F 0.8578(4) 0.7173(3) 0.6896(4) 0.0725(16) Uani 1 1 d . . .
F8 F 0.8386(5) 0.6351(3) 0.8082(6) 0.088(2) Uani 1 1 d . . .
F9 F 0.8889(6) 0.6472(2) 1.0143(7) 0.095(3) Uani 1 1 d . . .
F10 F 0.9627(4) 0.7365(2) 1.1005(4) 0.0726(16) Uani 1 1 d . . .
N1 N 0.9435(4) 0.9610(2) 1.2151(5) 0.0418(13) Uani 1 1 d . . .
N2 N 1.1023(4) 0.9315(3) 1.3136(5) 0.0420(15) Uani 1 1 d . . .
N3 N 0.9608(5) 0.8354(3) 1.3370(5) 0.0501(15) Uani 1 1 d . . .
N4 N 1.0851(4) 0.8034(3) 1.2680(5) 0.0446(15) Uani 1 1 d . . .
O1 O 0.7421(8) 0.8564(5) 0.5951(11) 0.135(5) Uani 1 1 d . . .
C51 C 0.6008(12) 0.8750(10) 0.544(3) 0.212(17) Uani 1 1 d . . .
H51A H 0.6174 0.91 0.569 0.319 Uiso 1 1 calc R . .
H51B H 0.5718 0.8581 0.585 0.319 Uiso 1 1 calc R . .
H51C H 0.5651 0.8773 0.4749 0.319 Uiso 1 1 calc R . .
C52 C 0.6733(8) 0.8443(5) 0.5459(10) 0.078(3) Uani 1 1 d . . .
C53 C 0.6619(13) 0.7978(7) 0.4870(13) 0.129(6) Uani 1 1 d . . .
H53A H 0.6257 0.7741 0.5078 0.194 Uiso 1 1 calc R . .
H53B H 0.7145 0.7809 0.4963 0.194 Uiso 1 1 calc R . .
H53C H 0.6377 0.8067 0.4167 0.194 Uiso 1 1 calc R . .

loop_
_atom_site_aniso_label
_atom_site_aniso_U_11
_atom_site_aniso_U_22
_atom_site_aniso_U_33
_atom_site_aniso_U_23
_atom_site_aniso_U_13
_atom_site_aniso_U_12
Pt1 0.04379(13) 0.03657(12) 0.03736(12) 0.00137(12) 0.01489(9) 0.00038(13)
Cd1 0.0470(3) 0.0338(2) 0.0381(2) 0.0000(2) 0.0127(2) 0.0013(2)
C1 0.032(4) 0.045(5) 0.040(5) -0.010(3) 0.008(4) 0.004(3)
C2 0.048(5) 0.058(6) 0.035(5) -0.008(3) 0.009(4) -0.008(4)
C3 0.046(5) 0.059(5) 0.040(5) -0.012(4) 0.013(4) -0.013(4)
C4 0.051(5) 0.059(5) 0.070(6) -0.010(5) 0.021(4) -0.005(4)
C5 0.053(6) 0.087(8) 0.100(10) -0.034(8) 0.022(6) -0.003(6)
C6 0.078(7) 0.097(9) 0.077(7) -0.025(7) 0.046(6) -0.038(7)
C7 0.080(7) 0.078(7) 0.065(6) 0.001(5) 0.026(5) -0.025(6)
C8 0.058(5) 0.061(5) 0.057(5) 0.000(4) 0.019(4) -0.012(4)
C9 0.075(8) 0.21(2) 0.110(11) -0.034(12) 0.063(8) -0.054(11)
C10 0.060(6) 0.045(5) 0.049(6) 0.011(4) 0.025(5) 0.005(4)
C11 0.053(6) 0.033(4) 0.051(5) 0.010(3) 0.027(5) 0.002(3)
C12 0.057(6) 0.035(4) 0.057(6) 0.005(3) 0.029(5) 0.009(3)
C13 0.066(6) 0.116(9) 0.063(6) 0.030(6) 0.027(5) 0.007(6)
C14 0.042(6) 0.142(13) 0.100(10) 0.026(9) 0.026(6) 0.014(7)
C15 0.062(6) 0.081(8) 0.060(6) 0.010(5) 0.029(5) 0.007(5)
C16 0.089(8) 0.087(8) 0.067(7) 0.015(5) 0.040(6) 0.009(6)
C17 0.063(6) 0.095(8) 0.059(6) 0.017(5) 0.020(5) 0.012(5)
C18 0.086(9) 0.116(12) 0.125(13) 0.010(8) 0.069(10) 0.009(7)
C19 0.064(5) 0.038(4) 0.043(4) -0.008(3) 0.020(4) -0.008(4)
C20 0.077(6) 0.058(5) 0.047(5) -0.004(4) 0.025(5) -0.015(5)
C21 0.117(9) 0.089(8) 0.046(5) -0.016(5) 0.028(6) -0.057(8)
C22 0.226(19) 0.044(6) 0.056(6) -0.008(5) 0.067(9) -0.040(9)
C23 0.189(14) 0.049(5) 0.064(7) 0.002(6) 0.068(9) 0.002(9)
C24 0.073(7) 0.043(4) 0.047(4) -0.010(4) 0.027(4) 0.005(4)
C25 0.046(4) 0.041(4) 0.039(4) 0.004(3) 0.014(3) 0.006(3)
C26 0.044(4) 0.049(4) 0.047(4) -0.005(3) 0.014(3) 0.002(3)
C27 0.048(4) 0.065(5) 0.047(4) -0.014(4) 0.017(3) -0.002(4)
C28 0.054(5) 0.051(5) 0.071(6) -0.019(4) 0.018(4) -0.017(4)
C29 0.070(6) 0.045(4) 0.069(6) 0.007(4) 0.030(5) -0.012(4)
C30 0.055(5) 0.042(4) 0.057(5) 0.000(3) 0.017(4) -0.013(4)
C31 0.047(5) 0.046(4) 0.048(5) 0.001(4) 0.006(4) 0.001(3)
C32 0.073(6) 0.054(5) 0.056(5) -0.012(4) 0.006(4) 0.024(5)
C33 0.068(6) 0.040(5) 0.054(5) -0.001(4) 0.014(4) 0.013(4)
C34 0.068(5) 0.033(3) 0.052(4) -0.014(3) 0.016(4) 0.007(3)
C35 0.049(3) 0.041(3) 0.040(4) 0.000(3) 0.021(3) 0.004(3)
C36 0.052(4) 0.036(3) 0.028(3) -0.001(3) 0.017(3) 0.005(3)
C37 0.051(4) 0.040(4) 0.040(4) -0.009(3) 0.010(3) 0.003(3)
C38 0.050(5) 0.056(5) 0.071(6) -0.015(4) 0.015(4) -0.013(4)
C39 0.046(4) 0.064(5) 0.064(5) -0.010(4) 0.010(4) 0.003(4)
C40 0.052(4) 0.042(4) 0.053(4) -0.008(3) 0.016(4) 0.007(3)
C41 0.067(6) 0.045(5) 0.074(7) -0.007(4) 0.027(5) -0.007(4)
C42 0.090(8) 0.069(6) 0.088(8) -0.005(6) 0.053(7) 0.002(6)
C43 0.208(19) 0.096(10) 0.111(11) 0.033(9) 0.118(13) 0.021(11)
C44 0.132(13) 0.096(9) 0.082(8) 0.043(7) 0.042(8) 0.023(9)
C45 0.076(6) 0.053(4) 0.038(4) -0.002(3) 0.022(4) -0.009(4)
C46 0.051(4) 0.043(4) 0.051(4) 0.014(3) 0.011(3) 0.000(3)
C47 0.086(7) 0.072(6) 0.056(5) 0.018(5) 0.023(5) 0.014(5)
C48 0.068(6) 0.070(6) 0.080(7) 0.026(5) 0.022(5) 0.015(5)
C49 0.052(5) 0.055(5) 0.066(5) -0.004(4) 0.018(4) 0.006(4)
C50 0.055(4) 0.046(4) 0.052(4) -0.004(3) 0.015(4) -0.003(4)
F1 0.059(3) 0.092(4) 0.062(3) -0.007(3) 0.023(3) -0.018(3)
F2 0.139(7) 0.134(7) 0.071(4) -0.021(4) 0.031(4) -0.083(6)
F3 0.307(14) 0.059(4) 0.097(5) -0.027(4) 0.093(7) -0.083(6)
F4 0.226(11) 0.044(3) 0.093(5) 0.020(3) 0.058(6) 0.040(4)
F5 0.085(4) 0.066(4) 0.078(4) 0.023(3) 0.029(3) 0.032(3)
F6 0.093(4) 0.063(3) 0.042(3) 0.004(2) 0.022(3) 0.002(3)
F7 0.065(3) 0.090(4) 0.063(3) -0.031(3) 0.020(3) -0.005(3)
F8 0.086(4) 0.068(4) 0.107(5) -0.032(4) 0.028(4) -0.029(3)
F9 0.133(7) 0.058(4) 0.097(5) 0.009(3) 0.037(5) -0.045(4)
F10 0.109(4) 0.055(3) 0.050(3) 0.010(2) 0.019(3) -0.020(3)
N1 0.045(3) 0.034(3) 0.044(3) 0.001(2) 0.011(3) 0.001(3)
N2 0.042(4) 0.043(4) 0.042(3) -0.005(3) 0.012(3) 0.000(3)
N3 0.057(4) 0.054(4) 0.042(3) -0.005(3) 0.020(3) -0.012(3)
N4 0.053(4) 0.032(3) 0.051(4) 0.005(3) 0.020(3) 0.000(3)
O1 0.100(8) 0.144(10) 0.149(11) -0.039(8) 0.022(7) -0.065(7)
C51 0.069(11) 0.124(17) 0.43(5) -0.02(2) 0.049(19) 0.007(11)
C52 0.075(7) 0.079(7) 0.077(8) -0.005(5) 0.018(6) -0.032(6)
C53 0.183(17) 0.101(11) 0.111(11) -0.037(9) 0.056(11) -0.075(12)

loop_
_atom_type_symbol
_atom_type_description
_atom_type_scat_dispersion_real
_atom_type_scat_dispersion_imag
_atom_type_scat_source
Pt Pt -1.7033 8.3905 'International Tables Vol C Tables 4.2.6.8 and 6.1.1.4'
Cd Cd -0.8075 1.2024 'International Tables Vol C Tables 4.2.6.8 and 6.1.1.4'
C C 0.0033 0.0016 'International Tables Vol C Tables 4.2.6.8 and 6.1.1.4'
F F 0.0171 0.0103 'International Tables Vol C Tables 4.2.6.8 and 6.1.1.4'
N N 0.0061 0.0033 'International Tables Vol C Tables 4.2.6.8 and 6.1.1.4'
H H 0 0 'International Tables Vol C Tables 4.2.6.8 and 6.1.1.4'
O O 0.0106 0.006 'International Tables Vol C Tables 4.2.6.8 and 6.1.1.4'

loop_
_geom_angle_atom_site_label_1
_geom_angle_atom_site_label_2
_geom_angle_atom_site_label_3
_geom_angle
_geom_angle_site_symmetry_1
_geom_angle_site_symmetry_3
_geom_angle_publ_flag
C10 Pt1 C1 176.3(4) . . ?
C10 Pt1 C25 91.0(4) . . ?
C1 Pt1 C25 85.2(3) . . ?
C10 Pt1 C19 85.7(4) . . ?
C1 Pt1 C19 98.1(3) . . ?
C25 Pt1 C19 172.7(3) . . ?
C10 Pt1 Cd1 128.0(4) . . ?
C1 Pt1 Cd1 54.4(3) . . ?
C25 Pt1 Cd1 119.4(2) . . ?
C19 Pt1 Cd1 67.6(2) . . ?
N3 Cd1 N4 70.2(3) . . ?
N3 Cd1 N1 98.8(2) . . ?
N4 Cd1 N1 154.0(2) . . ?
N3 Cd1 C1 106.8(3) . . ?
N4 Cd1 C1 110.2(3) . . ?
N1 Cd1 C1 95.4(2) . . ?
N3 Cd1 N2 94.9(2) . . ?
N4 Cd1 N2 87.5(2) . . ?
N1 Cd1 N2 69.6(2) . . ?
C1 Cd1 N2 155.5(3) . . ?
N3 Cd1 Pt1 137.83(18) . . ?
N4 Cd1 Pt1 90.74(17) . . ?
N1 Cd1 Pt1 111.62(15) . . ?
C1 Cd1 Pt1 44.0(2) . . ?
N2 Cd1 Pt1 122.30(17) . . ?
C2 C1 Pt1 171.4(7) . . ?
C2 C1 Cd1 103.0(7) . . ?
Pt1 C1 Cd1 81.7(3) . . ?
C1 C2 C3 179.1(10) . . ?
C8 C3 C2 120.6(10) . . ?
C8 C3 C4 117.5(9) . . ?
C2 C3 C4 121.9(10) . . ?
C5 C4 C3 122.1(11) . . ?
C5 C4 H4 119 . . ?
C3 C4 H4 119 . . ?
C4 C5 C6 117.8(12) . . ?
C4 C5 H5 121.1 . . ?
C6 C5 H5 121.1 . . ?
C7 C6 C5 120.0(10) . . ?
C7 C6 C9 119.8(14) . . ?
C5 C6 C9 120.1(15) . . ?
C6 C7 C8 122.1(10) . . ?
C6 C7 H7 119 . . ?
C8 C7 H7 119 . . ?
C3 C8 C7 120.5(10) . . ?
C3 C8 H8 119.7 . . ?
C7 C8 H8 119.7 . . ?
C6 C9 H9A 109.5 . . ?
C6 C9 H9B 109.5 . . ?
H9A C9 H9B 109.5 . . ?
C6 C9 H9C 109.5 . . ?
H9A C9 H9C 109.5 . . ?
H9B C9 H9C 109.5 . . ?
C11 C10 Pt1 176.4(8) . . ?
C10 C11 C12 174.4(12) . . ?
C13 C12 C17 115.7(10) . . ?
C13 C12 C11 123.3(10) . . ?
C17 C12 C11 121.0(10) . . ?
C12 C13 C14 121.2(11) . . ?
C12 C13 H13 119.4 . . ?
C14 C13 H13 119.4 . . ?
C15 C14 C13 123.4(12) . . ?
C15 C14 H14 118.3 . . ?
C13 C14 H14 118.3 . . ?
C14 C15 C16 116.7(11) . . ?
C14 C15 C18 120.0(12) . . ?
C16 C15 C18 123.3(12) . . ?
C15 C16 C17 122.3(11) . . ?
C15 C16 H16 118.9 . . ?
C17 C16 H16 118.9 . . ?
C16 C17 C12 120.7(11) . . ?
C16 C17 H17 119.6 . . ?
C12 C17 H17 119.6 . . ?
C15 C18 H18A 109.5 . . ?
C15 C18 H18B 109.5 . . ?
H18A C18 H18B 109.5 . . ?
C15 C18 H18C 109.5 . . ?
H18A C18 H18C 109.5 . . ?
H18B C18 H18C 109.5 . . ?
C20 C19 C24 115.0(8) . . ?
C20 C19 Pt1 126.1(7) . . ?
C24 C19 Pt1 118.3(6) . . ?
F1 C20 C19 121.2(8) . . ?
F1 C20 C21 113.9(10) . . ?
C19 C20 C21 124.9(11) . . ?
F2 C21 C20 124.9(14) . . ?
F2 C21 C22 119.0(12) . . ?
C20 C21 C22 116.1(11) . . ?
F3 C22 C23 124.6(16) . . ?
F3 C22 C21 114.9(16) . . ?
C23 C22 C21 120.5(9) . . ?
F4 C23 C24 126.8(18) . . ?
F4 C23 C22 115.0(12) . . ?
C24 C23 C22 118.2(14) . . ?
F5 C24 C23 113.4(12) . . ?
F5 C24 C19 121.2(7) . . ?
C23 C24 C19 125.4(13) . . ?
C30 C25 C26 113.0(7) . . ?
C30 C25 Pt1 124.9(6) . . ?
C26 C25 Pt1 121.9(6) . . ?
F6 C26 C27 114.5(7) . . ?
F6 C26 C25 119.6(7) . . ?
C27 C26 C25 125.8(8) . . ?
F7 C27 C26 122.9(8) . . ?
F7 C27 C28 118.9(8) . . ?
C26 C27 C28 118.2(8) . . ?
F8 C28 C29 120.9(9) . . ?
F8 C28 C27 120.4(9) . . ?
C29 C28 C27 118.7(8) . . ?
F9 C29 C28 119.6(8) . . ?
F9 C29 C30 120.7(9) . . ?
C28 C29 C30 119.7(8) . . ?
F10 C30 C29 115.7(7) . . ?
F10 C30 C25 119.9(7) . . ?
C29 C30 C25 124.4(8) . . ?
N1 C31 C32 124.4(9) . . ?
N1 C31 H31 117.8 . . ?
C32 C31 H31 117.8 . . ?
C31 C32 C33 118.0(9) . . ?
C31 C32 H32 121 . . ?
C33 C32 H32 121 . . ?
C34 C33 C32 117.5(8) . . ?
C34 C33 H33 121.2 . . ?
C32 C33 H33 121.2 . . ?
C35 C34 C33 120.7(9) . . ?
C35 C34 H34 119.7 . . ?
C33 C34 H34 119.7 . . ?
N1 C35 C34 121.5(9) . . ?
N1 C35 C36 116.3(8) . . ?
C34 C35 C36 122.1(9) . . ?
N2 C36 C37 120.9(7) . . ?
N2 C36 C35 117.9(7) . . ?
C37 C36 C35 121.2(7) . . ?
C38 C37 C36 118.5(8) . . ?
C38 C37 H37 120.7 . . ?
C36 C37 H37 120.7 . . ?
C37 C38 C39 120.2(8) . . ?
C37 C38 H38 119.9 . . ?
C39 C38 H38 119.9 . . ?
C40 C39 C38 117.5(8) . . ?
C40 C39 H39 121.3 . . ?
C38 C39 H39 121.3 . . ?
N2 C40 C39 124.5(8) . . ?
N2 C40 H40 117.8 . . ?
C39 C40 H40 117.8 . . ?
N3 C41 C42 123.5(10) . . ?
N3 C41 H41 118.2 . . ?
C42 C41 H41 118.2 . . ?
C43 C42 C41 117.3(11) . . ?
C43 C42 H42 121.3 . . ?
C41 C42 H42 121.3 . . ?
C42 C43 C44 122.8(11) . . ?
C42 C43 H43 118.6 . . ?
C44 C43 H43 118.6 . . ?
C43 C44 C45 116.2(12) . . ?
C43 C44 H44 121.9 . . ?
C45 C44 H44 121.9 . . ?
N3 C45 C44 120.1(10) . . ?
N3 C45 C46 117.4(7) . . ?
C44 C45 C46 122.5(10) . . ?
N4 C46 C47 122.5(9) . . ?
N4 C46 C45 116.4(7) . . ?
C47 C46 C45 121.0(8) . . ?
C46 C47 C48 118.4(9) . . ?
C46 C47 H47 120.8 . . ?
C48 C47 H47 120.8 . . ?
C49 C48 C47 118.2(9) . . ?
C49 C48 H48 120.9 . . ?
C47 C48 H48 120.9 . . ?
C48 C49 C50 120.2(9) . . ?
C48 C49 H49 119.9 . . ?
C50 C49 H49 119.9 . . ?
N4 C50 C49 120.9(8) . . ?
N4 C50 H50 119.6 . . ?
C49 C50 H50 119.6 . . ?
C31 N1 C35 117.8(7) . . ?
C31 N1 Cd1 122.4(5) . . ?
C35 N1 Cd1 119.0(6) . . ?
C40 N2 C36 118.2(7) . . ?
C40 N2 Cd1 125.0(5) . . ?
C36 N2 Cd1 115.9(5) . . ?
C41 N3 C45 119.7(8) . . ?
C41 N3 Cd1 123.8(6) . . ?
C45 N3 Cd1 115.6(5) . . ?
C46 N4 C50 119.6(7) . . ?
C46 N4 Cd1 117.9(5) . . ?
C50 N4 Cd1 122.5(5) . . ?
C52 C51 H51A 109.5 . . ?
C52 C51 H51B 109.5 . . ?
H51A C51 H51B 109.5 . . ?
C52 C51 H51C 109.5 . . ?
H51A C51 H51C 109.5 . . ?
H51B C51 H51C 109.5 . . ?
O1 C52 C53 118.8(16) . . ?
O1 C52 C51 123.3(16) . . ?
C53 C52 C51 117.8(17) . . ?
C52 C53 H53A 109.5 . . ?
C52 C53 H53B 109.5 . . ?
H53A C53 H53B 109.5 . . ?
C52 C53 H53C 109.5 . . ?
H53A C53 H53C 109.5 . . ?
H53B C53 H53C 109.5 . . ?

loop_
_geom_bond_atom_site_label_1
_geom_bond_atom_site_label_2
_geom_bond_distance
_geom_bond_site_symmetry_2
_geom_bond_publ_flag
Pt1 C10 1.973(11) . ?
Pt1 C1 2.031(10) . ?
Pt1 C25 2.057(8) . ?
Pt1 C19 2.078(8) . ?
Pt1 Cd1 2.8931(6) . ?
Cd1 N3 2.325(7) . ?
Cd1 N4 2.342(7) . ?
Cd1 N1 2.360(6) . ?
Cd1 C1 2.376(10) . ?
Cd1 N2 2.409(7) . ?
C1 C2 1.238(16) . ?
C2 C3 1.399(16) . ?
C3 C8 1.375(14) . ?
C3 C4 1.418(15) . ?
C4 C5 1.392(16) . ?
C4 H4 0.93 . ?
C5 C6 1.42(2) . ?
C5 H5 0.93 . ?
C6 C7 1.336(18) . ?
C6 C9 1.497(14) . ?
C7 C8 1.401(14) . ?
C7 H7 0.93 . ?
C8 H8 0.93 . ?
C9 H9A 0.96 . ?
C9 H9B 0.96 . ?
C9 H9C 0.96 . ?
C10 C11 1.226(15) . ?
C11 C12 1.458(15) . ?
C12 C13 1.360(17) . ?
C12 C17 1.400(15) . ?
C13 C14 1.370(17) . ?
C13 H13 0.93 . ?
C14 C15 1.341(19) . ?
C14 H14 0.93 . ?
C15 C16 1.339(18) . ?
C15 C18 1.525(17) . ?
C16 C17 1.380(16) . ?
C16 H16 0.93 . ?
C17 H17 0.93 . ?
C18 H18A 0.96 . ?
C18 H18B 0.96 . ?
C18 H18C 0.96 . ?
C19 C20 1.377(13) . ?
C19 C24 1.412(13) . ?
C20 F1 1.338(13) . ?
C20 C21 1.395(15) . ?
C21 F2 1.300(14) . ?
C21 C22 1.44(2) . ?
C22 F3 1.363(13) . ?
C22 C23 1.41(3) . ?
C23 F4 1.303(16) . ?
C23 C24 1.335(14) . ?
C24 F5 1.314(13) . ?
C25 C30 1.383(11) . ?
C25 C26 1.383(11) . ?
C26 F6 1.363(10) . ?
C26 C27 1.372(12) . ?
C27 F7 1.325(10) . ?
C27 C28 1.400(14) . ?
C28 F8 1.348(10) . ?
C28 C29 1.373(14) . ?
C29 F9 1.356(11) . ?
C29 C30 1.382(12) . ?
C30 F10 1.383(10) . ?
C31 N1 1.337(11) . ?
C31 C32 1.349(13) . ?
C31 H31 0.93 . ?
C32 C33 1.411(15) . ?
C32 H32 0.93 . ?
C33 C34 1.375(13) . ?
C33 H33 0.93 . ?
C34 C35 1.367(12) . ?
C34 H34 0.93 . ?
C35 N1 1.340(12) . ?
C35 C36 1.495(12) . ?
C36 N2 1.353(10) . ?
C36 C37 1.403(11) . ?
C37 C38 1.366(13) . ?
C37 H37 0.93 . ?
C38 C39 1.394(13) . ?
C38 H38 0.93 . ?
C39 C40 1.350(12) . ?
C39 H39 0.93 . ?
C40 N2 1.332(10) . ?
C40 H40 0.93 . ?
C41 N3 1.343(13) . ?
C41 C42 1.381(16) . ?
C41 H41 0.93 . ?
C42 C43 1.35(2) . ?
C42 H42 0.93 . ?
C43 C44 1.42(2) . ?
C43 H43 0.93 . ?
C44 C45 1.431(14) . ?
C44 H44 0.93 . ?
C45 N3 1.373(12) . ?
C45 C46 1.460(13) . ?
C46 N4 1.325(10) . ?
C46 C47 1.369(13) . ?
C47 C48 1.413(16) . ?
C47 H47 0.93 . ?
C48 C49 1.365(14) . ?
C48 H48 0.93 . ?
C49 C50 1.376(12) . ?
C49 H49 0.93 . ?
C50 N4 1.350(11) . ?
C50 H50 0.93 . ?
O1 C52 1.197(16) . ?
C51 C52 1.44(2) . ?
C51 H51A 0.96 . ?
C51 H51B 0.96 . ?
C51 H51C 0.96 . ?
C52 C53 1.406(19) . ?
C53 H53A 0.96 . ?
C53 H53B 0.96 . ?
C53 H53C 0.96 . ?

loop_
_platon_squeeze_void_nr
_platon_squeeze_void_average_x
_platon_squeeze_void_average_y
_platon_squeeze_void_average_z
_platon_squeeze_void_volume
_platon_squeeze_void_count_electrons
_platon_squeeze_void_content
1 0.061 0.500 0.019 592 56 '(CH3)2CO '
2 0.561 0.000 0.033 592 56 '(CH3)2CO '
